data_1506163
loop_
_publ_author_name
'Kamikawa, Ken'
'Shimizu, Yasunori'
'Takemoto, Shin'
'Matsuzaka, Hiroyuki'

_publ_section_title
;
 Nickel-catalyzed [3+1+1] cycloaddition reactions of alkenyl Fischer
 carbene complexes with methylenecyclopropanes.
;
_journal_issue 18
_journal_name_full 'Organic letters'
_journal_page_first 4011
_journal_page_last 4014
_journal_paper_doi 10.1021/ol061559s
_journal_volume 8
_journal_year 2006
_chemical_formula_sum 'C21 H20 O2'
_chemical_formula_weight 304.37
_chemical_name_systematic ?
_space_group_IT_number 4
_symmetry_cell_setting monoclinic
_symmetry_space_group_name_Hall 'P 2yb'
_symmetry_space_group_name_H-M 'P 1 21 1'
_atom_sites_solution_hydrogens geom
_atom_sites_solution_primary direct
_atom_sites_solution_secondary difmap
_audit_creation_method SHELXL-97
_cell_angle_alpha 90.00
_cell_angle_beta 111.68(3)
_cell_angle_gamma 90.00
_cell_formula_units_Z 2
_cell_length_a 9.214(5)
_cell_length_b 10.191(5)
_cell_length_c 9.606(7)
_cell_measurement_temperature 296(2)
_cell_volume 838.2(9)
_computing_cell_refinement 'RIGAKU PROCESS AUTO'
_computing_data_collection 'RIGAKU PROCESS AUTO'
_computing_data_reduction 'RIGAKU PROCESS AUTO'
_computing_structure_refinement 'SHELXL-97 (Sheldrick, 1997)'
_computing_structure_solution 'SHELXS-97 (Sheldrick, 1990)'
_diffrn_ambient_temperature 296(2)
_diffrn_measured_fraction_theta_full 0.998
_diffrn_measured_fraction_theta_max 0.998
_diffrn_measurement_device_type 'RIGAKU RAXIS RAPID'
_diffrn_radiation_monochromator graphite
_diffrn_radiation_source 'fine-focus sealed tube'
_diffrn_radiation_type MoK\a
_diffrn_radiation_wavelength 0.71075
_diffrn_reflns_av_R_equivalents 0.0000
_diffrn_reflns_av_sigmaI/netI 0.0421
_diffrn_reflns_limit_h_max 11
_diffrn_reflns_limit_h_min 0
_diffrn_reflns_limit_k_max 13
_diffrn_reflns_limit_k_min 0
_diffrn_reflns_limit_l_max 11
_diffrn_reflns_limit_l_min -12
_diffrn_reflns_number 2025
_diffrn_reflns_theta_full 27.47
_diffrn_reflns_theta_max 27.47
_diffrn_reflns_theta_min 3.03
_exptl_absorpt_coefficient_mu 0.076
_exptl_absorpt_correction_T_max 0.9924
_exptl_absorpt_correction_T_min 0.9775
_exptl_absorpt_correction_type empirical
_exptl_absorpt_process_details ABSCOR
_exptl_crystal_colour colorless
_exptl_crystal_density_diffrn 1.206
_exptl_crystal_density_method 'not measured'
_exptl_crystal_description needle
_exptl_crystal_F_000 324
_exptl_crystal_size_max 0.30
_exptl_crystal_size_mid 0.10
_exptl_crystal_size_min 0.10
_refine_diff_density_max 0.128
_refine_diff_density_min -0.138
_refine_diff_density_rms 0.032
_refine_ls_abs_structure_details 'Flack H D (1983), Acta Cryst. A39, 876-881'
_refine_ls_abs_structure_Flack 1(3)
_refine_ls_extinction_method none
_refine_ls_goodness_of_fit_ref 0.985
_refine_ls_hydrogen_treatment mixed
_refine_ls_matrix_type full
_refine_ls_number_parameters 208
_refine_ls_number_reflns 2025
_refine_ls_number_restraints 1
_refine_ls_restrained_S_all 0.985
_refine_ls_R_factor_all 0.1010
_refine_ls_R_factor_gt 0.0542
_refine_ls_shift/su_max 0.004
_refine_ls_shift/su_mean 0.001
_refine_ls_structure_factor_coef Fsqd
_refine_ls_weighting_details 'calc w=1/[\s^2^(Fo^2^)+(0.0662P)^2^+0.1668P] where P=(Fo^2^+2Fc^2^)/3'
_refine_ls_weighting_scheme calc
_refine_ls_wR_factor_gt 0.1197
_refine_ls_wR_factor_ref 0.1403
_reflns_number_gt 1257
_reflns_number_total 2025
_reflns_threshold_expression >2sigma(I)
_cod_data_source_file ol061559ssi20060625_105511.cif
_cod_data_source_block shelxl
_cod_depositor_comments
;
The following automatic conversions were performed:
'_atom_site_symetry_multiplicity' tag replaced with
'_atom_site_symmetry_multiplicity'.

Automatic conversion script
Id: cif_correct_tags 1440 2010-10-19 06:21:57Z saulius 
;
_cod_original_sg_symbol_H-M P21
_cod_database_code 1506163

loop_
_symmetry_equiv_pos_as_xyz
'x, y, z'
'-x, y+1/2, -z'

loop_
_atom_site_label
_atom_site_type_symbol
_atom_site_fract_x
_atom_site_fract_y
_atom_site_fract_z
_atom_site_U_iso_or_equiv
_atom_site_adp_type
_atom_site_occupancy
_atom_site_symmetry_multiplicity
_atom_site_calc_flag
_atom_site_refinement_flags
O1 O 0.3335(3) -0.1832(3) 0.6233(3) 0.0565(8) Uani 1 1 d .
O2 O 0.6042(4) -0.2674(3) 0.8797(4) 0.0822(11) Uani 1 1 d .
C1 C 0.1718(4) -0.1166(4) 1.0327(4) 0.0489(10) Uani 1 1 d .
C2 C 0.1698(6) -0.0350(5) 1.1457(5) 0.0659(12) Uani 1 1 d .
H2 H 0.2217 0.0451 1.1599 0.079 Uiso 1 1 calc R
C3 C 0.0927(7) -0.0694(6) 1.2376(6) 0.0829(16) Uani 1 1 d .
H3 H 0.0939 -0.0126 1.3138 0.099 Uiso 1 1 calc R
C4 C 0.0151(6) -0.1840(6) 1.2198(6) 0.0781(15) Uani 1 1 d .
H4 H -0.0370 -0.2062 1.2830 0.094 Uiso 1 1 calc R
C5 C 0.0137(6) -0.2666(6) 1.1085(6) 0.0758(14) Uani 1 1 d .
H5 H -0.0390 -0.3461 1.0959 0.091 Uiso 1 1 calc R
C6 C 0.0899(5) -0.2335(4) 1.0135(5) 0.0607(11) Uani 1 1 d .
H6 H 0.0862 -0.2901 0.9363 0.073 Uiso 1 1 calc R
C7 C 0.2585(4) -0.0761(4) 0.9391(5) 0.0504(10) Uani 1 1 d .
H7 H 0.2883 0.0115 0.9448 0.061 Uiso 1 1 calc R
C8 C 0.2983(4) -0.1512(4) 0.8481(4) 0.0509(9) Uani 1 1 d .
H8 H 0.2624 -0.2374 0.8374 0.061 Uiso 1 1 calc R
C9 C 0.3960(4) -0.1125(4) 0.7591(5) 0.0457(9) Uani 1 1 d .
C10 C 0.4263(6) -0.1800(5) 0.5328(6) 0.0761(14) Uani 1 1 d .
H10A H 0.4478 -0.0905 0.5158 0.114 Uiso 1 1 calc R
H10B H 0.3706 -0.2219 0.4385 0.114 Uiso 1 1 calc R
H10C H 0.5227 -0.2255 0.5831 0.114 Uiso 1 1 calc R
C11 C 0.5657(5) -0.1550(4) 0.8525(5) 0.0584(11) Uani 1 1 d .
C12 C 0.6678(5) -0.0377(5) 0.9025(7) 0.0837(16) Uani 1 1 d .
H12A H 0.7481 -0.0386 0.8597 0.100 Uiso 1 1 calc R
H12B H 0.7180 -0.0370 1.0108 0.100 Uiso 1 1 calc R
C13 C 0.5645(5) 0.0831(4) 0.8494(6) 0.0624(12) Uani 1 1 d .
H13A H 0.5519 0.1275 0.9335 0.075 Uiso 1 1 calc R
H13B H 0.6105 0.1440 0.7998 0.075 Uiso 1 1 calc R
C14 C 0.4085(5) 0.0344(4) 0.7412(4) 0.0429(9) Uani 1 1 d .
C15 C 0.2927(5) 0.1017(4) 0.6435(5) 0.0460(9) Uani 1 1 d .
H15 H 0.2074 0.0509 0.5870 0.055 Uiso 1 1 calc R
C16 C 0.2749(4) 0.2430(4) 0.6084(5) 0.0459(9) Uani 1 1 d .
C17 C 0.3636(5) 0.3404(4) 0.7005(5) 0.0554(10) Uani 1 1 d .
H17 H 0.4436 0.3177 0.7898 0.067 Uiso 1 1 calc R
C18 C 0.3353(6) 0.4716(4) 0.6622(6) 0.0681(13) Uani 1 1 d .
H18 H 0.3968 0.5359 0.7254 0.082 Uiso 1 1 calc R
C19 C 0.2173(6) 0.5072(5) 0.5322(6) 0.0728(14) Uani 1 1 d .
H19 H 0.1980 0.5953 0.5071 0.087 Uiso 1 1 calc R
C20 C 0.1275(6) 0.4114(5) 0.4386(6) 0.0746(14) Uani 1 1 d .
H20 H 0.0478 0.4345 0.3493 0.089 Uiso 1 1 calc R
C21 C 0.1561(5) 0.2821(4) 0.4778(5) 0.0587(11) Uani 1 1 d .
H21 H 0.0937 0.2184 0.4144 0.070 Uiso 1 1 calc R

loop_
_atom_site_aniso_label
_atom_site_aniso_U_11
_atom_site_aniso_U_22
_atom_site_aniso_U_33
_atom_site_aniso_U_23
_atom_site_aniso_U_13
_atom_site_aniso_U_12
O1 0.0654(18) 0.0532(17) 0.0575(18) -0.0090(14) 0.0306(15) -0.0060(14)
O2 0.073(2) 0.0542(19) 0.114(3) 0.0126(19) 0.028(2) 0.0206(17)
C1 0.045(2) 0.058(2) 0.045(2) 0.0053(18) 0.0176(18) -0.0009(19)
C2 0.081(3) 0.059(3) 0.059(3) -0.007(2) 0.028(2) -0.011(3)
C3 0.111(4) 0.093(4) 0.062(3) -0.009(3) 0.053(3) -0.010(4)
C4 0.071(3) 0.107(4) 0.068(3) 0.023(3) 0.040(3) 0.002(3)
C5 0.063(3) 0.084(3) 0.086(4) 0.009(3) 0.034(3) -0.013(3)
C6 0.061(2) 0.059(3) 0.067(3) -0.006(2) 0.029(2) -0.005(2)
C7 0.053(2) 0.045(2) 0.053(3) 0.0018(17) 0.020(2) -0.0001(17)
C8 0.057(2) 0.043(2) 0.053(2) 0.0038(18) 0.020(2) 0.0037(19)
C9 0.051(2) 0.042(2) 0.047(2) -0.0002(17) 0.022(2) 0.0004(17)
C10 0.090(3) 0.082(3) 0.077(3) -0.012(3) 0.055(3) -0.005(3)
C11 0.059(3) 0.052(2) 0.068(3) 0.002(2) 0.027(2) 0.006(2)
C12 0.055(3) 0.064(3) 0.109(4) 0.010(3) 0.004(3) 0.000(3)
C13 0.059(3) 0.050(2) 0.068(3) 0.001(2) 0.012(2) -0.004(2)
C14 0.046(2) 0.045(2) 0.043(2) -0.0005(17) 0.0218(19) -0.0030(17)
C15 0.048(2) 0.044(2) 0.047(3) -0.0042(17) 0.0181(19) -0.0030(17)
C16 0.050(2) 0.043(2) 0.049(2) -0.0001(17) 0.0240(19) -0.0027(18)
C17 0.062(2) 0.046(2) 0.058(3) -0.0032(19) 0.021(2) -0.002(2)
C18 0.070(3) 0.046(2) 0.086(4) -0.012(3) 0.026(3) -0.004(2)
C19 0.075(3) 0.048(2) 0.097(4) 0.013(3) 0.034(3) 0.006(2)
C20 0.073(3) 0.061(3) 0.077(4) 0.015(3) 0.012(3) 0.012(2)
C21 0.060(2) 0.051(2) 0.056(3) 0.002(2) 0.012(2) 0.001(2)

loop_
_atom_type_symbol
_atom_type_description
_atom_type_scat_dispersion_real
_atom_type_scat_dispersion_imag
_atom_type_scat_source
C C 0.0033 0.0016 'International Tables Vol C Tables 4.2.6.8 and 6.1.1.4'
H H 0.0000 0.0000 'International Tables Vol C Tables 4.2.6.8 and 6.1.1.4'
O O 0.0106 0.0060 'International Tables Vol C Tables 4.2.6.8 and 6.1.1.4'

loop_
_geom_angle_atom_site_label_1
_geom_angle_atom_site_label_2
_geom_angle_atom_site_label_3
_geom_angle
C9 O1 C10 114.8(3)
C2 C1 C6 117.4(4)
C2 C1 C7 118.9(4)
C6 C1 C7 123.6(4)
C1 C2 C3 121.1(4)
C4 C3 C2 121.2(5)
C3 C4 C5 119.2(4)
C6 C5 C4 120.6(5)
C5 C6 C1 120.4(4)
C8 C7 C1 126.5(4)
C7 C8 C9 126.8(4)
O1 C9 C8 105.3(3)
O1 C9 C14 114.9(3)
C8 C9 C14 114.2(3)
O1 C9 C11 111.8(3)
C8 C9 C11 106.5(3)
C14 C9 C11 103.8(3)
O2 C11 C12 126.6(4)
O2 C11 C9 123.2(4)
C12 C11 C9 110.1(4)
C11 C12 C13 107.4(3)
C14 C13 C12 106.4(4)
C15 C14 C9 121.1(4)
C15 C14 C13 129.0(4)
C9 C14 C13 109.8(4)
C14 C15 C16 131.4(4)
C21 C16 C17 117.2(4)
C21 C16 C15 118.2(4)
C17 C16 C15 124.5(4)
C16 C17 C18 121.0(4)
C19 C18 C17 120.4(4)
C18 C19 C20 119.5(4)
C21 C20 C19 119.6(5)
C20 C21 C16 122.3(4)

loop_
_geom_bond_atom_site_label_1
_geom_bond_atom_site_label_2
_geom_bond_distance
O1 C9 1.413(5)
O1 C10 1.427(5)
O2 C11 1.199(5)
C1 C2 1.373(6)
C1 C6 1.386(6)
C1 C7 1.465(5)
C2 C3 1.368(6)
C3 C4 1.347(8)
C4 C5 1.357(7)
C5 C6 1.382(6)
C7 C8 1.313(5)
C8 C9 1.505(5)
C9 C14 1.516(5)
C9 C11 1.550(6)
C11 C12 1.487(7)
C12 C13 1.524(7)
C13 C14 1.513(6)
C14 C15 1.323(5)
C15 C16 1.473(5)
C16 C21 1.385(6)
C16 C17 1.379(6)
C17 C18 1.386(6)
C18 C19 1.367(7)
C19 C20 1.377(7)
C20 C21 1.369(6)

loop_
_cod_related_entry_id
_cod_related_entry_database
_cod_related_entry_code
1 ChemSpider 21199730
